data_2238640
loop_
_publ_author_name
'Kanchanadevi, J.'
'Anbalagan, G.'
'Srinivasan, J.'
'Bakthadoss, M.'
'Gunasekaran, B.'
'Manivannan, V.'

_publ_section_title
;
 8-Bromo-3-(4-ethylphenyl)-1-phenyl-3,3a,4,9b-tetrahydro-1<i>H</i>-chromeno[4,3-<i>c</i>]isoxazole-3a-carbonitrile
;
_journal_coeditor_code IS5299
_journal_issue 10
_journal_name_full 'Acta Crystallographica Section E'
_journal_page_first o1533
_journal_paper_doi 10.1107/S1600536813023982
_journal_volume 69
_journal_year 2013
_chemical_formula_iupac 'C25 H21 Br N2 O2'
_chemical_formula_moiety 'C25 H21 Br N2 O2'
_chemical_formula_sum 'C25 H21 Br N2 O2'
_chemical_formula_weight 461.35
_chemical_name_systematic
;8-Bromo-3-(4-ethylphenyl)-1-phenyl-3,3a,4,9b-tetrahydro-1<i>H</i>-
chromeno[4,3-<i>c</i>]isoxazole-3a-carbonitrile
;
_space_group_IT_number 2
_symmetry_cell_setting triclinic
_symmetry_space_group_name_Hall '-P 1'
_symmetry_space_group_name_H-M 'P -1'
_atom_sites_solution_hydrogens geom
_atom_sites_solution_primary direct
_atom_sites_solution_secondary difmap
_audit_creation_method SHELXL97
_cell_angle_alpha 94.125(2)
_cell_angle_beta 92.196(2)
_cell_angle_gamma 101.500(2)
_cell_formula_units_Z 2
_cell_length_a 9.8813(3)
_cell_length_b 9.9921(3)
_cell_length_c 11.1587(3)
_cell_measurement_reflns_used 4405
_cell_measurement_temperature 295(2)
_cell_measurement_theta_max 31.1
_cell_measurement_theta_min 2.1
_cell_volume 1075.27(5)
_computing_cell_refinement 'SAINT (Bruker, 2008)'
_computing_data_collection 'APEX2 (Bruker, 2008)'
_computing_data_reduction 'SAINT (Bruker, 2008)'
_computing_molecular_graphics 'PLATON (Spek, 2009)'
_computing_publication_material 'SHELXL97 (Sheldrick, 2008)'
_computing_structure_refinement 'SHELXL97 (Sheldrick, 2008)'
_computing_structure_solution 'SHELXS97 (Sheldrick, 2008)'
_diffrn_ambient_temperature 295(2)
_diffrn_detector_area_resol_mean 0
_diffrn_measured_fraction_theta_full 0.991
_diffrn_measured_fraction_theta_max 0.991
_diffrn_measurement_device_type 'Bruker APEXII CCD'
_diffrn_measurement_method '\w and \f'
_diffrn_radiation_monochromator graphite
_diffrn_radiation_source 'fine-focus sealed tube'
_diffrn_radiation_type MoK\a
_diffrn_radiation_wavelength 0.71073
_diffrn_reflns_av_R_equivalents 0.0306
_diffrn_reflns_av_sigmaI/netI 0.0337
_diffrn_reflns_limit_h_max 14
_diffrn_reflns_limit_h_min -13
_diffrn_reflns_limit_k_max 14
_diffrn_reflns_limit_k_min -14
_diffrn_reflns_limit_l_max 15
_diffrn_reflns_limit_l_min -16
_diffrn_reflns_number 27480
_diffrn_reflns_theta_full 31.14
_diffrn_reflns_theta_max 31.14
_diffrn_reflns_theta_min 2.09
_diffrn_standards_interval_count 0
_diffrn_standards_interval_time 0
_exptl_absorpt_coefficient_mu 1.935
_exptl_absorpt_correction_T_max 0.7480
_exptl_absorpt_correction_T_min 0.6199
_exptl_absorpt_correction_type multi-scan
_exptl_absorpt_process_details '(SADABS; Sheldrick, 1996)'
_exptl_crystal_colour colourless
_exptl_crystal_density_diffrn 1.425
_exptl_crystal_density_method 'not measured'
_exptl_crystal_description block
_exptl_crystal_F_000 472
_exptl_crystal_size_max 0.25
_exptl_crystal_size_mid 0.20
_exptl_crystal_size_min 0.15
_refine_diff_density_max 0.540
_refine_diff_density_min -0.811
_refine_ls_extinction_method none
_refine_ls_goodness_of_fit_ref 1.016
_refine_ls_hydrogen_treatment constr
_refine_ls_matrix_type full
_refine_ls_number_parameters 274
_refine_ls_number_reflns 6895
_refine_ls_number_restraints 0
_refine_ls_restrained_S_all 1.016
_refine_ls_R_factor_all 0.0806
_refine_ls_R_factor_gt 0.0441
_refine_ls_shift/su_max 0.001
_refine_ls_shift/su_mean 0.000
_refine_ls_structure_factor_coef Fsqd
_refine_ls_weighting_details 'calc w=1/[\s^2^(Fo^2^)+(0.0578P)^2^+0.3505P] where P=(Fo^2^+2Fc^2^)/3'
_refine_ls_weighting_scheme calc
_refine_ls_wR_factor_gt 0.1081
_refine_ls_wR_factor_ref 0.1232
_reflns_number_gt 4405
_reflns_number_total 6895
_reflns_threshold_expression I>2sigma(I)
_cod_data_source_file is5299.cif
_cod_data_source_block I
_cod_database_code 2238640

loop_
_symmetry_equiv_pos_as_xyz
'x, y, z'
'-x, -y, -z'

loop_
_atom_site_type_symbol
_atom_site_label
_atom_site_fract_x
_atom_site_fract_y
_atom_site_fract_z
_atom_site_U_iso_or_equiv
_atom_site_adp_type
_atom_site_calc_flag
_atom_site_refinement_flags
_atom_site_occupancy
_atom_site_symmetry_multiplicity
Br Br1 0.04591(3) 0.59905(3) 0.29647(2) 0.06392(11) Uani d . 1 1
O O1 0.42095(16) 0.48260(14) 0.69339(13) 0.0480(4) Uani d . 1 1
O O2 0.32836(18) 0.04730(14) 0.52461(12) 0.0479(4) Uani d . 1 1
N N1 0.33533(18) 0.17431(16) 0.46483(14) 0.0387(4) Uani d . 1 1
C C6 0.3363(2) 0.23582(19) 0.66704(16) 0.0366(4) Uani d . 1 1
C C8 0.2571(2) 0.39431(18) 0.52539(16) 0.0350(4) Uani d . 1 1
N N2 0.1838(2) 0.2514(2) 0.85005(17) 0.0566(5) Uani d . 1 1
C C7 0.2565(2) 0.24777(18) 0.54874(15) 0.0337(4) Uani d . 1 1
H H7 0.1611 0.1965 0.5498 0.040 Uiso calc R 1 1
C C16 0.3846(2) 0.0964(2) 0.64292(17) 0.0417(4) Uani d . 1 1
H H16 0.4857 0.1146 0.6425 0.050 Uiso calc R 1 1
C C10 0.2740(2) 0.13817(19) 0.34525(16) 0.0366(4) Uani d . 1 1
C C12 0.2584(2) 0.2032(2) 0.14426(18) 0.0490(5) Uani d . 1 1
H H12 0.2816 0.2674 0.0883 0.059 Uiso calc R 1 1
C C17 0.3385(2) -0.0105(2) 0.72803(18) 0.0422(4) Uani d . 1 1
C C9 0.1687(2) 0.4248(2) 0.43612(17) 0.0390(4) Uani d . 1 1
H H9 0.1143 0.3544 0.3861 0.047 Uiso calc R 1 1
C C5 0.4613(2) 0.3539(2) 0.68345(19) 0.0449(5) Uani d . 1 1
H H5A 0.5157 0.3445 0.7554 0.054 Uiso calc R 1 1
H H5B 0.5188 0.3499 0.6153 0.054 Uiso calc R 1 1
C C22 0.4339(3) -0.0410(2) 0.81004(19) 0.0512(5) Uani d . 1 1
H H22 0.5263 0.0027 0.8100 0.061 Uiso calc R 1 1
C C25 0.2495(2) 0.2419(2) 0.77047(17) 0.0408(4) Uani d . 1 1
C C4 0.3342(2) 0.50191(19) 0.60093(17) 0.0391(4) Uani d . 1 1
C C15 0.1848(2) 0.0155(2) 0.31184(19) 0.0480(5) Uani d . 1 1
H H15 0.1581 -0.0473 0.3684 0.058 Uiso calc R 1 1
C C13 0.1712(3) 0.0798(3) 0.1099(2) 0.0544(6) Uani d . 1 1
H H13 0.1368 0.0599 0.0305 0.065 Uiso calc R 1 1
C C11 0.3113(2) 0.2318(2) 0.26118(17) 0.0419(4) Uani d . 1 1
H H11 0.3723 0.3142 0.2836 0.050 Uiso calc R 1 1
C C14 0.1354(3) -0.0133(2) 0.1927(2) 0.0570(6) Uani d . 1 1
H H14 0.0772 -0.0970 0.1691 0.068 Uiso calc R 1 1
C C3 0.3218(2) 0.6360(2) 0.5880(2) 0.0484(5) Uani d . 1 1
H H3 0.3717 0.7065 0.6406 0.058 Uiso calc R 1 1
C C21 0.3925(3) -0.1363(3) 0.8921(2) 0.0663(7) Uani d . 1 1
H H21 0.4575 -0.1547 0.9477 0.080 Uiso calc R 1 1
C C2 0.2369(3) 0.6649(2) 0.4985(2) 0.0509(5) Uani d . 1 1
H H2 0.2297 0.7550 0.4893 0.061 Uiso calc R 1 1
C C18 0.2022(3) -0.0779(2) 0.7290(2) 0.0526(5) Uani d . 1 1
H H18 0.1369 -0.0588 0.6741 0.063 Uiso calc R 1 1
C C1 0.1616(2) 0.5591(2) 0.42159(18) 0.0435(5) Uani d . 1 1
C C19 0.1623(3) -0.1735(3) 0.8109(3) 0.0635(7) Uani d . 1 1
H H19 0.0701 -0.2179 0.8105 0.076 Uiso calc R 1 1
C C20 0.2571(4) -0.2044(3) 0.8934(3) 0.0696(8) Uani d . 1 1
C C23 0.2127(6) -0.3092(5) 0.9833(4) 0.1272(18) Uani d . 1 1
H H23A 0.2132 -0.2599 1.0615 0.153 Uiso calc R 1 1
H H23B 0.1177 -0.3540 0.9615 0.153 Uiso calc R 1 1
C C24 0.2878(8) -0.4092(5) 0.9959(6) 0.176(3) Uani d . 1 1
H H24A 0.2747 -0.4704 0.9241 0.265 Uiso calc R 1 1
H H24B 0.2573 -0.4596 1.0633 0.265 Uiso calc R 1 1
H H24C 0.3841 -0.3678 1.0091 0.265 Uiso calc R 1 1

loop_
_atom_site_aniso_label
_atom_site_aniso_U_11
_atom_site_aniso_U_22
_atom_site_aniso_U_33
_atom_site_aniso_U_12
_atom_site_aniso_U_13
_atom_site_aniso_U_23
Br1 0.0752(2) 0.07064(18) 0.05709(16) 0.03362(14) 0.00511(12) 0.02685(12)
O1 0.0583(9) 0.0377(7) 0.0422(8) -0.0007(6) -0.0080(7) -0.0010(6)
O2 0.0789(11) 0.0361(7) 0.0330(7) 0.0220(7) -0.0028(7) 0.0050(5)
N1 0.0537(10) 0.0346(8) 0.0295(7) 0.0124(7) 0.0001(7) 0.0047(6)
C6 0.0455(11) 0.0356(9) 0.0288(8) 0.0079(8) -0.0005(7) 0.0055(7)
C8 0.0429(10) 0.0304(8) 0.0320(8) 0.0066(7) 0.0053(7) 0.0049(7)
N2 0.0735(14) 0.0594(12) 0.0382(9) 0.0142(10) 0.0083(9) 0.0069(8)
C7 0.0412(10) 0.0300(8) 0.0291(8) 0.0052(7) 0.0001(7) 0.0039(6)
C16 0.0513(12) 0.0412(10) 0.0350(9) 0.0146(9) -0.0007(8) 0.0062(8)
C10 0.0436(10) 0.0357(9) 0.0308(8) 0.0095(8) 0.0011(8) 0.0014(7)
C12 0.0593(13) 0.0541(12) 0.0352(10) 0.0124(10) 0.0019(9) 0.0112(9)
C17 0.0581(13) 0.0356(9) 0.0366(9) 0.0177(9) 0.0012(9) 0.0050(7)
C9 0.0456(11) 0.0371(9) 0.0358(9) 0.0106(8) 0.0040(8) 0.0054(7)
C5 0.0453(11) 0.0463(11) 0.0409(10) 0.0058(9) -0.0069(9) 0.0043(8)
C22 0.0624(14) 0.0549(12) 0.0409(11) 0.0214(11) -0.0019(10) 0.0099(9)
C25 0.0541(12) 0.0369(9) 0.0306(9) 0.0073(9) -0.0022(8) 0.0062(7)
C4 0.0460(11) 0.0349(9) 0.0349(9) 0.0039(8) 0.0063(8) 0.0034(7)
C15 0.0581(13) 0.0408(11) 0.0420(11) 0.0018(9) 0.0013(10) 0.0070(8)
C13 0.0632(15) 0.0609(14) 0.0367(10) 0.0113(12) -0.0076(10) -0.0032(10)
C11 0.0499(12) 0.0375(10) 0.0362(9) 0.0035(8) 0.0011(8) 0.0049(8)
C14 0.0661(15) 0.0468(12) 0.0502(12) -0.0016(11) -0.0082(11) -0.0059(10)
C3 0.0578(13) 0.0316(9) 0.0534(12) 0.0043(9) 0.0090(10) -0.0021(8)
C21 0.090(2) 0.0736(17) 0.0475(13) 0.0376(15) 0.0040(13) 0.0240(12)
C2 0.0689(15) 0.0333(10) 0.0554(12) 0.0172(10) 0.0163(11) 0.0099(9)
C18 0.0597(14) 0.0463(12) 0.0552(13) 0.0176(10) 0.0010(11) 0.0091(10)
C1 0.0510(12) 0.0446(11) 0.0412(10) 0.0192(9) 0.0118(9) 0.0144(8)
C19 0.0729(17) 0.0464(12) 0.0751(17) 0.0147(12) 0.0211(14) 0.0150(12)
C20 0.101(2) 0.0574(14) 0.0624(15) 0.0338(15) 0.0275(15) 0.0264(12)
C23 0.182(5) 0.104(3) 0.122(3) 0.057(3) 0.067(3) 0.080(3)
C24 0.283(8) 0.101(3) 0.174(5) 0.071(4) 0.070(5) 0.086(4)

loop_
_atom_type_symbol
_atom_type_description
_atom_type_scat_dispersion_real
_atom_type_scat_dispersion_imag
_atom_type_scat_source
C C 0.0033 0.0016 'International Tables Vol C Tables 4.2.6.8 and 6.1.1.4'
H H 0.0000 0.0000 'International Tables Vol C Tables 4.2.6.8 and 6.1.1.4'
N N 0.0061 0.0033 'International Tables Vol C Tables 4.2.6.8 and 6.1.1.4'
O O 0.0106 0.0060 'International Tables Vol C Tables 4.2.6.8 and 6.1.1.4'
Br Br -0.2901 2.4595 'International Tables Vol C Tables 4.2.6.8 and 6.1.1.4'

loop_
_geom_angle_atom_site_label_1
_geom_angle_atom_site_label_2
_geom_angle_atom_site_label_3
_geom_angle
C4 O1 C5 114.15(15)
C16 O2 N1 102.54(13)
C10 N1 O2 107.73(14)
C10 N1 C7 115.95(15)
O2 N1 C7 99.71(13)
C25 C6 C5 109.23(16)
C25 C6 C7 111.41(16)
C5 C6 C7 108.42(15)
C25 C6 C16 114.63(16)
C5 C6 C16 110.13(17)
C7 C6 C16 102.74(14)
C9 C8 C4 118.41(17)
C9 C8 C7 120.38(17)
C4 C8 C7 120.82(17)
N1 C7 C8 115.44(15)
N1 C7 C6 98.84(14)
C8 C7 C6 112.34(15)
N1 C7 H7 109.9
C8 C7 H7 109.9
C6 C7 H7 109.9
O2 C16 C17 109.47(17)
O2 C16 C6 104.02(15)
C17 C16 C6 116.39(16)
O2 C16 H16 108.9
C17 C16 H16 108.9
C6 C16 H16 108.9
C15 C10 C11 120.04(18)
C15 C10 N1 123.18(17)
C11 C10 N1 116.75(17)
C13 C12 C11 120.2(2)
C13 C12 H12 119.9
C11 C12 H12 119.9
C18 C17 C22 118.8(2)
C18 C17 C16 121.91(19)
C22 C17 C16 119.3(2)
C1 C9 C8 120.11(19)
C1 C9 H9 119.9
C8 C9 H9 119.9
O1 C5 C6 111.55(17)
O1 C5 H5A 109.3
C6 C5 H5A 109.3
O1 C5 H5B 109.3
C6 C5 H5B 109.3
H5A C5 H5B 108.0
C17 C22 C21 120.2(2)
C17 C22 H22 119.9
C21 C22 H22 119.9
N2 C25 C6 177.6(2)
O1 C4 C3 116.29(18)
O1 C4 C8 122.97(17)
C3 C4 C8 120.7(2)
C10 C15 C14 119.2(2)
C10 C15 H15 120.4
C14 C15 H15 120.4
C14 C13 C12 119.8(2)
C14 C13 H13 120.1
C12 C13 H13 120.1
C12 C11 C10 120.00(19)
C12 C11 H11 120.0
C10 C11 H11 120.0
C13 C14 C15 120.8(2)
C13 C14 H14 119.6
C15 C14 H14 119.6
C2 C3 C4 120.4(2)
C2 C3 H3 119.8
C4 C3 H3 119.8
C20 C21 C22 121.5(2)
C20 C21 H21 119.3
C22 C21 H21 119.3
C3 C2 C1 119.47(19)
C3 C2 H2 120.3
C1 C2 H2 120.3
C17 C18 C19 120.5(2)
C17 C18 H18 119.7
C19 C18 H18 119.7
C9 C1 C2 120.9(2)
C9 C1 Br1 119.56(16)
C2 C1 Br1 119.56(15)
C18 C19 C20 121.1(3)
C18 C19 H19 119.5
C20 C19 H19 119.5
C21 C20 C19 118.0(2)
C21 C20 C23 121.1(3)
C19 C20 C23 120.9(3)
C24 C23 C20 118.3(4)
C24 C23 H23A 107.7
C20 C23 H23A 107.7
C24 C23 H23B 107.7
C20 C23 H23B 107.7
H23A C23 H23B 107.1
C23 C24 H24A 109.5
C23 C24 H24B 109.5
H24A C24 H24B 109.5
C23 C24 H24C 109.5
H24A C24 H24C 109.5
H24B C24 H24C 109.5

loop_
_geom_bond_atom_site_label_1
_geom_bond_atom_site_label_2
_geom_bond_distance
Br1 C1 1.886(2)
O1 C4 1.365(3)
O1 C5 1.418(3)
O2 C16 1.426(2)
O2 N1 1.467(2)
N1 C10 1.435(2)
N1 C7 1.485(2)
C6 C25 1.469(3)
C6 C5 1.524(3)
C6 C7 1.536(2)
C6 C16 1.569(3)
C8 C9 1.389(3)
C8 C4 1.393(3)
C8 C7 1.505(2)
N2 C25 1.130(3)
C7 H7 0.9800
C16 C17 1.495(3)
C16 H16 0.9800
C10 C15 1.377(3)
C10 C11 1.381(3)
C12 C13 1.375(3)
C12 C11 1.376(3)
C12 H12 0.9300
C17 C18 1.381(3)
C17 C22 1.382(3)
C9 C1 1.379(3)
C9 H9 0.9300
C5 H5A 0.9700
C5 H5B 0.9700
C22 C21 1.382(3)
C22 H22 0.9300
C4 C3 1.386(3)
C15 C14 1.388(3)
C15 H15 0.9300
C13 C14 1.365(4)
C13 H13 0.9300
C11 H11 0.9300
C14 H14 0.9300
C3 C2 1.363(3)
C3 H3 0.9300
C21 C20 1.376(4)
C21 H21 0.9300
C2 C1 1.384(3)
C2 H2 0.9300
C18 C19 1.381(3)
C18 H18 0.9300
C19 C20 1.382(4)
C19 H19 0.9300
C20 C23 1.516(4)
C23 C24 1.371(6)
C23 H23A 0.9700
C23 H23B 0.9700
C24 H24A 0.9600
C24 H24B 0.9600
C24 H24C 0.9600

loop_
_geom_hbond_atom_site_label_D
_geom_hbond_atom_site_label_H
_geom_hbond_atom_site_label_A
_geom_hbond_site_symmetry_A
_geom_hbond_distance_DH
_geom_hbond_distance_HA
_geom_hbond_distance_DA
_geom_hbond_angle_DHA
C11 H11 O1 2_666 0.93 2.57 3.475(2) 165
C3 H3 Cg5 1_565 0.93 2.78 3.491(3) 134
C5 H5B Cg3 2_666 0.97 2.86 3.730(4) 149
C22 H22 Cg4 2_656 0.93 2.95 3.628(3) 131

loop_
_geom_torsion_atom_site_label_1
_geom_torsion_atom_site_label_2
_geom_torsion_atom_site_label_3
_geom_torsion_atom_site_label_4
_geom_torsion
C16 O2 N1 C10 -176.95(16)
C16 O2 N1 C7 -55.56(17)
C10 N1 C7 C8 -72.5(2)
O2 N1 C7 C8 172.22(15)
C10 N1 C7 C6 167.50(15)
O2 N1 C7 C6 52.22(15)
C9 C8 C7 N1 80.4(2)
C4 C8 C7 N1 -106.9(2)
C9 C8 C7 C6 -167.34(17)
C4 C8 C7 C6 5.4(3)
C25 C6 C7 N1 -154.08(15)
C5 C6 C7 N1 85.69(17)
C16 C6 C7 N1 -30.87(17)
C25 C6 C7 C8 83.6(2)
C5 C6 C7 C8 -36.6(2)
C16 C6 C7 C8 -153.14(16)
N1 O2 C16 C17 158.99(16)
N1 O2 C16 C6 33.95(19)
C25 C6 C16 O2 119.69(18)
C5 C6 C16 O2 -116.68(17)
C7 C6 C16 O2 -1.34(19)
C25 C6 C16 C17 -0.8(3)
C5 C6 C16 C17 122.83(19)
C7 C6 C16 C17 -121.83(18)
O2 N1 C10 C15 20.2(3)
C7 N1 C10 C15 -90.5(2)
O2 N1 C10 C11 -158.00(17)
C7 N1 C10 C11 91.4(2)
O2 C16 C17 C18 -47.1(3)
C6 C16 C17 C18 70.4(3)
O2 C16 C17 C22 134.4(2)
C6 C16 C17 C22 -108.1(2)
C4 C8 C9 C1 1.8(3)
C7 C8 C9 C1 174.74(17)
C4 O1 C5 C6 -54.0(2)
C25 C6 C5 O1 -59.2(2)
C7 C6 C5 O1 62.4(2)
C16 C6 C5 O1 174.11(15)
C18 C17 C22 C21 -0.7(3)
C16 C17 C22 C21 177.9(2)
C5 O1 C4 C3 -162.91(18)
C5 O1 C4 C8 19.5(3)
C9 C8 C4 O1 178.12(18)
C7 C8 C4 O1 5.2(3)
C9 C8 C4 C3 0.7(3)
C7 C8 C4 C3 -172.24(18)
C11 C10 C15 C14 1.0(3)
N1 C10 C15 C14 -177.1(2)
C11 C12 C13 C14 1.2(4)
C13 C12 C11 C10 -1.8(3)
C15 C10 C11 C12 0.7(3)
N1 C10 C11 C12 178.96(19)
C12 C13 C14 C15 0.6(4)
C10 C15 C14 C13 -1.7(4)
O1 C4 C3 C2 -179.65(19)
C8 C4 C3 C2 -2.0(3)
C17 C22 C21 C20 1.0(4)
C4 C3 C2 C1 0.9(3)
C22 C17 C18 C19 0.3(3)
C16 C17 C18 C19 -178.3(2)
C8 C9 C1 C2 -3.0(3)
C8 C9 C1 Br1 177.82(14)
C3 C2 C1 C9 1.6(3)
C3 C2 C1 Br1 -179.19(17)
C17 C18 C19 C20 -0.1(4)
C22 C21 C20 C19 -0.9(4)
C22 C21 C20 C23 179.7(3)
C18 C19 C20 C21 0.4(4)
C18 C19 C20 C23 179.8(3)
C21 C20 C23 C24 -49.4(7)
C19 C20 C23 C24 131.2(5)
